data_7022205
loop_
_publ_author_name
'Stefankiewicz, Artur R.'
'Wa\/l\;esa-Chorab, Monika'
'Harrowfield, Jack'
'Kubicki, Maciej'
'Hnatejko, Zbigniew'
'Korabik, Maria'
'Patroniak, Violetta'

_publ_section_title
;
 Self-assembly of transition metal ion complexes of a hybrid
 pyrazine-terpyridine ligand.
;
_journal_issue 5
_journal_name_full 'Dalton transactions (Cambridge, England : 2003)'
_journal_page_first 1743
_journal_page_last 1751
_journal_paper_doi 10.1039/c2dt31982a
_journal_volume 42
_journal_year 2013
_chemical_formula_moiety 'C68 H44 F2 Fe2 N16 O, B F4, 1.5(O)'
_chemical_formula_sum 'C68 H44 B2 F10 Fe2 N16 O2.5'
_chemical_formula_weight 1448.51
_chemical_name_systematic
;
?
;
_space_group_IT_number 15
_symmetry_cell_setting monoclinic
_symmetry_space_group_name_Hall '-C 2yc'
_symmetry_space_group_name_H-M 'C 1 2/c 1'
_atom_sites_solution_hydrogens geom
_atom_sites_solution_primary direct
_atom_sites_solution_secondary difmap
_audit_creation_method SHELXL-97
_cell_angle_alpha 90.00
_cell_angle_beta 112.636(12)
_cell_angle_gamma 90.00
_cell_formula_units_Z 8
_cell_length_a 27.264(4)
_cell_length_b 24.8297(19)
_cell_length_c 21.8128(16)
_cell_measurement_reflns_used 6707
_cell_measurement_temperature 295(2)
_cell_measurement_theta_max 88.5483
_cell_measurement_theta_min 2.8476
_cell_volume 13629(3)
_computing_cell_refinement 'CrysAlis Pro (Agilent Technologies (2011))'
_computing_data_collection 'CrysAlis Pro (Agilent Technologies (2011))'
_computing_data_reduction 'CrysAlis Pro (Agilent Technologies (2011))'
_computing_molecular_graphics 'Stereochemical Workstation (Siemens, 1989)'
_computing_publication_material 'SHELXL-97 (Sheldrick, 2008)'
_computing_structure_refinement 'SHELXL-97 (Sheldrick, 2008)'
_computing_structure_solution 'SIR92 (Altomare et al., 1993)'
_diffrn_ambient_temperature 295(2)
_diffrn_detector_area_resol_mean 10.5357
_diffrn_measured_fraction_theta_full 0.965
_diffrn_measured_fraction_theta_max 0.965
_diffrn_measurement_device_type 'SuperNova, Single source at offset), Atlas'
_diffrn_measurement_method \w-scan
_diffrn_radiation_monochromator mirror
_diffrn_radiation_source 'SuperNova (Cu) X-ray Source'
_diffrn_radiation_type 'Cu K\a'
_diffrn_radiation_wavelength 1.5418
_diffrn_reflns_av_R_equivalents 0.1434
_diffrn_reflns_av_sigmaI/netI 0.1086
_diffrn_reflns_limit_h_max 31
_diffrn_reflns_limit_h_min -31
_diffrn_reflns_limit_k_max 28
_diffrn_reflns_limit_k_min -27
_diffrn_reflns_limit_l_max 24
_diffrn_reflns_limit_l_min -24
_diffrn_reflns_number 68141
_diffrn_reflns_theta_full 63.15
_diffrn_reflns_theta_max 63.15
_diffrn_reflns_theta_min 2.85
_exptl_absorpt_coefficient_mu 4.152
_exptl_absorpt_correction_T_max 1.00000
_exptl_absorpt_correction_T_min 0.79456
_exptl_absorpt_correction_type multi-scan
_exptl_absorpt_process_details
;
CrysAlisPro, Agilent Technologies,
Version 1.171.35.4 (release 09-12-2010 CrysAlis171 .NET)
(compiled Dec 9 2010,10:47:41)
Empirical absorption correction using spherical harmonics,
implemented in SCALE3 ABSPACK scaling algorithm.
;
_exptl_crystal_colour red
_exptl_crystal_density_diffrn 1.412
_exptl_crystal_density_method 'not measured'
_exptl_crystal_description prism
_exptl_crystal_F_000 5888
_exptl_crystal_size_max 0.12
_exptl_crystal_size_mid 0.08
_exptl_crystal_size_min 0.06
_refine_diff_density_max 0.562
_refine_diff_density_min -0.301
_refine_diff_density_rms 0.088
_refine_ls_extinction_method none
_refine_ls_goodness_of_fit_ref 0.996
_refine_ls_hydrogen_treatment constr
_refine_ls_matrix_type full
_refine_ls_number_parameters 906
_refine_ls_number_reflns 10678
_refine_ls_number_restraints 598
_refine_ls_restrained_S_all 1.034
_refine_ls_R_factor_all 0.2218
_refine_ls_R_factor_gt 0.0936
_refine_ls_shift/su_max 0.000
_refine_ls_shift/su_mean 0.000
_refine_ls_structure_factor_coef Fsqd
_refine_ls_weighting_details 'calc w=1/[\s^2^(Fo^2^)+(0.1200P)^2^] where P=(Fo^2^+2Fc^2^)/3'
_refine_ls_weighting_scheme calc
_refine_ls_wR_factor_gt 0.2185
_refine_ls_wR_factor_ref 0.2651
_reflns_number_gt 3811
_reflns_number_total 10678
_reflns_threshold_expression >2sigma(I)
_cod_data_source_file c2dt31982a.txt
_cod_data_source_block 2
_cod_depositor_comments
;

2018-03-14
Z value and formula fixed to values more according to usual
chemical conventions.                 miguel
;
_cod_original_formula_sum 'C136 H88 B4 F20 Fe4 N32 O5'
_cod_original_formula_weight 2897.02
_cod_original_formula_moiety '2(C68 H44 F2 Fe2 N16 O), 4(B F4), 3(O)'
_cod_original_formula_units_Z 4
_cod_original_cell_volume 13629(2)
_cod_original_sg_symbol_H-M C2/c
_cod_database_code 7022205

loop_
_symmetry_equiv_pos_as_xyz
'x, y, z'
'-x, y, -z+1/2'
'x+1/2, y+1/2, z'
'-x+1/2, y+1/2, -z+1/2'
'-x, -y, -z'
'x, -y, z-1/2'
'-x+1/2, -y+1/2, -z'
'x+1/2, -y+1/2, z-1/2'

loop_
_atom_site_label
_atom_site_type_symbol
_atom_site_fract_x
_atom_site_fract_y
_atom_site_fract_z
_atom_site_U_iso_or_equiv
_atom_site_adp_type
_atom_site_occupancy
_atom_site_symmetry_multiplicity
_atom_site_calc_flag
_atom_site_refinement_flags
Fe1 Fe 0.74420(6) 0.24153(5) 0.21360(5) 0.0940(5) Uani 1 1 d .
Fe2 Fe 0.90791(6) 0.01769(5) 0.31021(6) 0.1012(6) Uani 1 1 d .
O1W O 0.9596(3) 0.0440(3) 0.2700(4) 0.176(3) Uani 1 1 d U
F1 F 0.9249(2) 0.07736(16) 0.36617(19) 0.1142(16) Uani 1 1 d U
F2 F 0.8948(2) -0.03942(18) 0.2502(2) 0.1244(17) Uani 1 1 d U
N1A N 0.7551(4) 0.2775(3) 0.1369(3) 0.098(2) Uani 1 1 d U
C2A C 0.7178(4) 0.2956(3) 0.0811(4) 0.108(3) Uani 1 1 d U
H2A H 0.6822 0.2929 0.0751 0.130 Uiso 1 1 calc R
C3A C 0.7314(5) 0.3186(4) 0.0313(4) 0.120(4) Uani 1 1 d U
H3A H 0.7047 0.3310 -0.0074 0.144 Uiso 1 1 calc R
C4A C 0.7816(5) 0.3228(4) 0.0385(5) 0.122(4) Uani 1 1 d U
H4A H 0.7901 0.3385 0.0051 0.147 Uiso 1 1 calc R
C5A C 0.8215(4) 0.3042(4) 0.0952(5) 0.119(3) Uani 1 1 d U
H5A H 0.8570 0.3066 0.1010 0.143 Uiso 1 1 calc R
C6A C 0.8059(5) 0.2810(4) 0.1445(4) 0.099(3) Uani 1 1 d U
C7A C 0.8413(4) 0.2545(3) 0.2060(4) 0.095(3) Uani 1 1 d U
N8A N 0.8156(3) 0.2289(3) 0.2378(3) 0.092(2) Uani 1 1 d U
C9A C 0.8438(5) 0.2036(3) 0.2944(4) 0.093(3) Uani 1 1 d U
C10A C 0.8997(5) 0.2026(4) 0.3194(4) 0.110(3) Uani 1 1 d U
H10A H 0.9182 0.1835 0.3582 0.132 Uiso 1 1 calc R
C11A C 0.9286(4) 0.2299(4) 0.2869(6) 0.127(3) Uani 1 1 d U
H11A H 0.9655 0.2302 0.3035 0.153 Uiso 1 1 calc R
C12A C 0.8972(5) 0.2568(4) 0.2276(5) 0.117(3) Uani 1 1 d U
H12A H 0.9131 0.2756 0.2032 0.141 Uiso 1 1 calc R
C13A C 0.8119(5) 0.1798(3) 0.3244(4) 0.086(3) Uani 1 1 d U
N14A N 0.7599(4) 0.1944(3) 0.2959(3) 0.089(2) Uani 1 1 d U
C15A C 0.7289(5) 0.1755(4) 0.3219(4) 0.096(3) Uani 1 1 d U
C16A C 0.7444(5) 0.1395(4) 0.3779(4) 0.110(3) Uani 1 1 d U
H16A H 0.7204 0.1279 0.3959 0.132 Uiso 1 1 calc R
C17A C 0.7956(5) 0.1237(4) 0.4026(4) 0.109(3) Uani 1 1 d U
H17A H 0.8073 0.0993 0.4376 0.131 Uiso 1 1 calc R
C18A C 0.8306(4) 0.1433(3) 0.3770(4) 0.101(3) Uani 1 1 d U
H18A H 0.8660 0.1325 0.3942 0.121 Uiso 1 1 calc R
C19A C 0.6712(6) 0.1839(5) 0.2932(5) 0.116(3) Uani 1 1 d U
N20A N 0.6423(5) 0.1434(4) 0.2487(5) 0.129(3) Uani 1 1 d U
C21A C 0.5882(7) 0.1473(6) 0.2227(6) 0.149(4) Uani 1 1 d U
H21A H 0.5696 0.1207 0.1929 0.179 Uiso 1 1 calc R
C22A C 0.5600(6) 0.1851(7) 0.2358(8) 0.161(5) Uani 1 1 d U
H22A H 0.5231 0.1842 0.2166 0.193 Uiso 1 1 calc R
N23A N 0.5847(6) 0.2241(5) 0.2764(6) 0.145(3) Uani 1 1 d U
C24A C 0.6385(6) 0.2226(5) 0.3055(5) 0.119(3) Uani 1 1 d U
C25A C 0.6640(6) 0.2699(5) 0.3531(6) 0.117(3) Uani 1 1 d U
N26A N 0.7157(4) 0.2660(3) 0.3901(4) 0.113(3) Uani 1 1 d U
C27A C 0.7384(6) 0.3077(5) 0.4325(5) 0.112(3) Uani 1 1 d U
C28A C 0.7100(6) 0.3528(5) 0.4338(5) 0.128(4) Uani 1 1 d U
H28A H 0.7277 0.3813 0.4610 0.154 Uiso 1 1 calc R
C29A C 0.6574(6) 0.3578(5) 0.3972(6) 0.144(4) Uani 1 1 d U
H29A H 0.6383 0.3881 0.3999 0.172 Uiso 1 1 calc R
C30A C 0.6340(5) 0.3160(6) 0.3562(6) 0.153(4) Uani 1 1 d U
H30A H 0.5979 0.3176 0.3298 0.183 Uiso 1 1 calc R
C31A C 0.7943(6) 0.3043(5) 0.4703(5) 0.111(3) Uani 1 1 d U
N32A N 0.8192(5) 0.3475(4) 0.5081(5) 0.130(3) Uani 1 1 d U
C33A C 0.8700(7) 0.3463(6) 0.5408(7) 0.144(4) Uani 1 1 d U
C34A C 0.9042(6) 0.3044(7) 0.5448(6) 0.174(5) Uani 1 1 d U
H34A H 0.9405 0.3058 0.5698 0.208 Uiso 1 1 calc R
C35A C 0.8779(6) 0.2579(5) 0.5062(7) 0.163(5) Uani 1 1 d U
H35A H 0.8970 0.2271 0.5053 0.195 Uiso 1 1 calc R
C36A C 0.8237(6) 0.2604(5) 0.4708(5) 0.137(4) Uani 1 1 d U
H36A H 0.8067 0.2305 0.4462 0.164 Uiso 1 1 calc R
C37A C 0.8941(7) 0.3967(6) 0.5827(7) 0.161(5) Uani 1 1 d U
N38A N 0.9418(7) 0.3901(6) 0.6221(9) 0.256(7) Uani 1 1 d U
C39A C 0.9651(10) 0.4310(11) 0.6596(13) 0.312(11) Uani 1 1 d U
H39A H 0.9996 0.4285 0.6913 0.374 Uiso 1 1 calc R
C40A C 0.9334(10) 0.4826(9) 0.6489(11) 0.272(10) Uani 1 1 d U
H40A H 0.9505 0.5138 0.6699 0.326 Uiso 1 1 calc R
C41A C 0.8838(8) 0.4850(8) 0.6121(10) 0.234(8) Uani 1 1 d U
H41A H 0.8633 0.5152 0.6112 0.280 Uiso 1 1 calc R
C42A C 0.8622(6) 0.4394(6) 0.5734(7) 0.170(5) Uani 1 1 d U
H42A H 0.8273 0.4389 0.5427 0.204 Uiso 1 1 calc R
N1B N 0.9873(4) -0.0158(3) 0.3725(3) 0.098(2) Uani 1 1 d U
C2B C 1.0306(6) -0.0048(4) 0.3624(6) 0.125(4) Uani 1 1 d U
H2B H 1.0270 0.0135 0.3238 0.150 Uiso 1 1 calc R
C3B C 1.0800(6) -0.0185(5) 0.4046(8) 0.150(4) Uani 1 1 d U
H3B H 1.1093 -0.0106 0.3944 0.180 Uiso 1 1 calc R
C4B C 1.0860(6) -0.0439(6) 0.4619(7) 0.156(5) Uani 1 1 d U
H4B H 1.1198 -0.0505 0.4937 0.187 Uiso 1 1 calc R
C5B C 1.0409(6) -0.0603(4) 0.4731(5) 0.125(4) Uani 1 1 d U
H5B H 1.0444 -0.0816 0.5096 0.150 Uiso 1 1 calc R
C6B C 0.9910(5) -0.0443(4) 0.4291(4) 0.101(3) Uani 1 1 d U
C7B C 0.9404(5) -0.0567(4) 0.4329(5) 0.096(3) Uani 1 1 d U
N8B N 0.8984(4) -0.0336(3) 0.3891(3) 0.092(2) Uani 1 1 d U
C9B C 0.8497(5) -0.0406(4) 0.3871(5) 0.102(3) Uani 1 1 d U
C10B C 0.8433(5) -0.0721(4) 0.4389(5) 0.130(4) Uani 1 1 d U
H10B H 0.8108 -0.0767 0.4429 0.156 Uiso 1 1 calc R
C11B C 0.8923(6) -0.0962(4) 0.4841(5) 0.135(4) Uani 1 1 d U
H11B H 0.8896 -0.1193 0.5163 0.162 Uiso 1 1 calc R
C12B C 0.9400(5) -0.0888(4) 0.4844(5) 0.120(4) Uani 1 1 d U
H12B H 0.9705 -0.1036 0.5161 0.144 Uiso 1 1 calc R
C13B C 0.8066(5) -0.0123(3) 0.3392(4) 0.087(3) Uani 1 1 d U
N14B N 0.8219(3) 0.0188(3) 0.2989(3) 0.0857(19) Uani 1 1 d U
C15B C 0.7853(5) 0.0502(3) 0.2527(4) 0.087(3) Uani 1 1 d U
C16B C 0.7336(5) 0.0492(4) 0.2460(4) 0.107(3) Uani 1 1 d U
H16B H 0.7085 0.0698 0.2132 0.128 Uiso 1 1 calc R
C17B C 0.7179(4) 0.0169(4) 0.2890(5) 0.115(3) Uani 1 1 d U
H17B H 0.6830 0.0164 0.2863 0.138 Uiso 1 1 calc R
C18B C 0.7565(6) -0.0134(4) 0.3344(4) 0.109(3) Uani 1 1 d U
H18B H 0.7475 -0.0355 0.3629 0.131 Uiso 1 1 calc R
C19B C 0.8070(5) 0.0834(3) 0.2119(4) 0.086(3) Uani 1 1 d U
N20B N 0.8583(4) 0.0751(3) 0.2262(3) 0.088(2) Uani 1 1 d U
C21B C 0.8831(4) 0.1047(4) 0.1949(4) 0.106(3) Uani 1 1 d U
H21B H 0.9193 0.1000 0.2050 0.128 Uiso 1 1 calc R
C22B C 0.8545(5) 0.1421(4) 0.1474(4) 0.106(3) Uani 1 1 d U
H22B H 0.8720 0.1620 0.1259 0.127 Uiso 1 1 calc R
N23B N 0.8031(4) 0.1505(3) 0.1316(3) 0.099(2) Uani 1 1 d U
C24B C 0.7784(4) 0.1223(3) 0.1632(4) 0.086(3) Uani 1 1 d U
C25B C 0.7219(5) 0.1343(4) 0.1381(4) 0.091(3) Uani 1 1 d U
N26B N 0.7037(3) 0.1799(3) 0.1518(3) 0.086(2) Uani 1 1 d U
C27B C 0.6513(5) 0.1909(4) 0.1228(4) 0.095(3) Uani 1 1 d U
C28B C 0.6154(4) 0.1552(5) 0.0766(5) 0.121(3) Uani 1 1 d U
H28B H 0.5794 0.1630 0.0560 0.145 Uiso 1 1 calc R
C29B C 0.6362(5) 0.1090(5) 0.0639(5) 0.131(4) Uani 1 1 d U
H29B H 0.6136 0.0849 0.0333 0.157 Uiso 1 1 calc R
C30B C 0.6883(5) 0.0964(4) 0.0936(5) 0.112(3) Uani 1 1 d U
H30B H 0.7015 0.0639 0.0851 0.134 Uiso 1 1 calc R
C31B C 0.6332(5) 0.2401(4) 0.1427(5) 0.104(3) Uani 1 1 d U
N32B N 0.6764(4) 0.2667(3) 0.1897(3) 0.105(2) Uani 1 1 d U
C33B C 0.6665(5) 0.3159(5) 0.2102(5) 0.100(3) Uani 1 1 d U
C34B C 0.6179(6) 0.3383(4) 0.1895(5) 0.120(3) Uani 1 1 d U
H34B H 0.6128 0.3716 0.2058 0.144 Uiso 1 1 calc R
C35B C 0.5744(5) 0.3099(6) 0.1420(6) 0.134(4) Uani 1 1 d U
H35B H 0.5402 0.3239 0.1275 0.161 Uiso 1 1 calc R
C36B C 0.5838(5) 0.2621(5) 0.1182(5) 0.121(3) Uani 1 1 d U
H36B H 0.5562 0.2443 0.0850 0.145 Uiso 1 1 calc R
C37B C 0.7155(5) 0.3412(4) 0.2568(4) 0.102(3) Uani 1 1 d U
N38B N 0.7591(4) 0.3102(3) 0.2672(3) 0.096(2) Uani 1 1 d U
C39B C 0.8061(5) 0.3276(4) 0.3083(4) 0.115(3) Uani 1 1 d U
H39B H 0.8364 0.3070 0.3163 0.139 Uiso 1 1 calc R
C40B C 0.8098(5) 0.3798(5) 0.3411(4) 0.127(4) Uani 1 1 d U
H40B H 0.8426 0.3929 0.3696 0.152 Uiso 1 1 calc R
C41B C 0.7649(6) 0.4089(4) 0.3295(5) 0.119(4) Uani 1 1 d U
H41B H 0.7674 0.4419 0.3508 0.143 Uiso 1 1 calc R
C42B C 0.7163(5) 0.3912(4) 0.2876(5) 0.113(3) Uani 1 1 d U
H42B H 0.6855 0.4110 0.2797 0.135 Uiso 1 1 calc R
B1 B 1.0527(5) 0.2382(7) 0.4376(7) 0.203(9) Uani 1 1 d DU
F11 F 1.0437(6) 0.1935(7) 0.4010(8) 0.348(7) Uani 1 1 d DU
F12 F 1.0469(5) 0.2739(6) 0.3910(7) 0.347(7) Uani 1 1 d DU
F13 F 1.0137(5) 0.2269(7) 0.4574(6) 0.340(7) Uani 1 1 d DU
F14 F 1.1011(4) 0.2284(4) 0.4783(5) 0.238(4) Uani 1 1 d DU
B2 B 0.7670(7) 0.0117(7) 0.0216(8) 0.129(5) Uani 1 1 d U
F21 F 0.7322(3) 0.0441(3) -0.0243(4) 0.196(3) Uani 1 1 d U
F22 F 0.8060(3) 0.0472(3) 0.0569(4) 0.216(4) Uani 1 1 d U
F23 F 0.7450(4) -0.0070(2) 0.0617(4) 0.210(3) Uani 1 1 d U
F24 F 0.7842(3) -0.0248(2) -0.0071(3) 0.152(2) Uani 1 1 d U
O4W O 1.0137(7) 0.1312(7) 0.3259(11) 0.400(9) Uani 1 1 d U
O5W O 1.0000 -0.0994(7) 0.2500 0.308(8) Uani 1 2 d SU

loop_
_atom_site_aniso_label
_atom_site_aniso_U_11
_atom_site_aniso_U_22
_atom_site_aniso_U_33
_atom_site_aniso_U_23
_atom_site_aniso_U_13
_atom_site_aniso_U_12
Fe1 0.1437(15) 0.0866(9) 0.0445(6) 0.0080(6) 0.0280(7) 0.0132(9)
Fe2 0.1554(14) 0.0854(9) 0.0540(7) 0.0064(6) 0.0304(8) 0.0100(9)
O1W 0.192(7) 0.198(7) 0.138(6) 0.054(5) 0.065(5) 0.011(6)
F1 0.175(5) 0.078(3) 0.072(3) -0.005(2) 0.028(3) 0.006(3)
F2 0.173(5) 0.097(3) 0.082(3) -0.011(2) 0.025(3) 0.014(3)
N1A 0.150(7) 0.092(5) 0.038(3) 0.012(3) 0.020(4) 0.007(5)
C2A 0.146(8) 0.110(7) 0.059(5) 0.012(5) 0.028(5) 0.024(6)
C3A 0.169(10) 0.142(8) 0.056(5) 0.029(5) 0.051(6) 0.035(8)
C4A 0.159(10) 0.128(8) 0.094(7) 0.027(6) 0.065(8) 0.004(8)
C5A 0.156(9) 0.119(7) 0.081(6) 0.024(5) 0.045(6) -0.004(6)
C6A 0.114(8) 0.097(6) 0.074(6) 0.000(5) 0.021(6) 0.005(6)
C7A 0.104(8) 0.090(6) 0.069(6) -0.002(5) 0.009(5) 0.014(6)
N8A 0.161(7) 0.081(4) 0.029(3) 0.016(3) 0.033(4) 0.010(4)
C9A 0.119(9) 0.084(6) 0.067(6) -0.011(5) 0.028(6) -0.001(6)
C10A 0.152(10) 0.095(7) 0.071(5) -0.001(5) 0.031(7) -0.004(7)
C11A 0.130(9) 0.120(8) 0.113(8) -0.012(7) 0.026(7) -0.019(7)
C12A 0.163(10) 0.106(7) 0.079(6) 0.017(5) 0.041(6) 0.003(7)
C13A 0.112(8) 0.085(6) 0.056(5) 0.008(4) 0.028(5) 0.020(6)
N14A 0.139(7) 0.088(5) 0.053(4) 0.007(3) 0.052(5) -0.014(5)
C15A 0.126(9) 0.087(6) 0.064(5) -0.004(5) 0.025(6) 0.019(6)
C16A 0.155(9) 0.109(7) 0.079(6) 0.014(5) 0.060(6) 0.014(7)
C17A 0.161(10) 0.101(7) 0.069(5) 0.017(5) 0.050(7) 0.032(7)
C18A 0.147(8) 0.087(6) 0.066(5) 0.004(5) 0.040(6) 0.009(6)
C19A 0.186(12) 0.100(7) 0.084(6) -0.002(6) 0.078(8) 0.000(8)
N20A 0.161(9) 0.132(7) 0.100(6) 0.012(5) 0.057(6) 0.000(7)
C21A 0.149(11) 0.175(12) 0.116(8) 0.006(8) 0.043(8) -0.020(10)
C22A 0.161(12) 0.170(12) 0.165(11) -0.004(9) 0.075(10) 0.018(10)
N23A 0.165(10) 0.172(9) 0.117(7) 0.012(7) 0.078(7) 0.015(8)
C24A 0.160(11) 0.126(9) 0.083(6) 0.019(6) 0.062(7) 0.007(9)
C25A 0.166(11) 0.122(9) 0.088(7) 0.025(6) 0.075(7) 0.034(8)
N26A 0.176(9) 0.099(6) 0.070(5) 0.011(5) 0.054(5) 0.019(6)
C27A 0.174(11) 0.102(8) 0.066(6) 0.015(6) 0.053(7) 0.032(8)
C28A 0.179(11) 0.124(9) 0.093(7) 0.014(6) 0.065(7) 0.034(9)
C29A 0.203(13) 0.128(9) 0.115(8) -0.017(7) 0.079(8) 0.027(9)
C30A 0.183(11) 0.175(11) 0.113(8) 0.029(8) 0.071(8) 0.057(10)
C31A 0.185(11) 0.084(7) 0.075(6) 0.015(6) 0.061(7) 0.034(8)
N32A 0.195(10) 0.108(7) 0.089(6) 0.009(5) 0.056(6) 0.006(7)
C33A 0.186(12) 0.129(10) 0.120(9) 0.006(8) 0.062(9) 0.015(11)
C34A 0.190(12) 0.158(11) 0.145(10) -0.015(9) 0.034(9) 0.031(10)
C35A 0.188(12) 0.141(10) 0.136(9) -0.003(8) 0.036(8) 0.060(9)
C36A 0.192(12) 0.131(9) 0.082(7) -0.003(6) 0.045(7) 0.020(9)
C37A 0.180(13) 0.130(11) 0.149(10) 0.000(9) 0.037(9) 0.014(10)
N38A 0.236(14) 0.182(11) 0.276(14) -0.079(11) 0.017(11) 0.001(11)
C39A 0.283(18) 0.275(18) 0.34(2) -0.030(16) 0.082(15) 0.047(16)
C40A 0.250(17) 0.229(15) 0.285(17) -0.056(14) 0.046(13) -0.031(14)
C41A 0.224(15) 0.216(15) 0.219(14) 0.000(13) 0.038(12) 0.022(13)
C42A 0.212(13) 0.114(9) 0.169(11) -0.024(9) 0.057(9) 0.002(10)
N1B 0.116(7) 0.100(5) 0.077(5) 0.003(4) 0.036(4) 0.008(5)
C2B 0.124(10) 0.134(9) 0.124(8) 0.013(7) 0.054(8) 0.024(8)
C3B 0.158(12) 0.147(10) 0.168(11) 0.013(8) 0.086(9) 0.012(8)
C4B 0.146(11) 0.177(11) 0.121(9) -0.005(8) 0.027(8) 0.034(9)
C5B 0.144(10) 0.131(8) 0.090(7) 0.011(6) 0.034(7) 0.035(8)
C6B 0.133(9) 0.092(6) 0.067(6) -0.002(5) 0.026(6) 0.021(6)
C7B 0.122(9) 0.099(7) 0.070(6) 0.003(5) 0.039(6) 0.002(6)
N8B 0.134(7) 0.076(5) 0.055(4) 0.003(3) 0.024(5) 0.008(5)
C9B 0.138(9) 0.093(7) 0.077(6) -0.011(5) 0.043(7) -0.013(7)
C10B 0.176(10) 0.115(8) 0.113(7) 0.021(6) 0.072(8) -0.003(7)
C11B 0.189(12) 0.121(8) 0.093(7) 0.036(6) 0.052(8) 0.020(9)
C12B 0.143(10) 0.136(8) 0.088(6) 0.030(6) 0.053(7) 0.017(8)
C13B 0.113(8) 0.083(6) 0.064(5) 0.011(4) 0.032(6) 0.019(6)
N14B 0.111(6) 0.075(4) 0.066(4) -0.003(4) 0.029(4) 0.002(4)
C15B 0.115(8) 0.087(6) 0.066(5) -0.009(5) 0.041(6) 0.000(6)
C16B 0.131(9) 0.115(7) 0.072(5) 0.002(5) 0.035(6) 0.007(7)
C17B 0.115(8) 0.142(8) 0.097(7) 0.003(6) 0.051(6) -0.021(7)
C18B 0.148(10) 0.111(7) 0.070(6) 0.010(5) 0.045(7) 0.009(7)
C19B 0.116(8) 0.088(6) 0.052(5) -0.002(4) 0.033(5) 0.006(6)
N20B 0.133(7) 0.083(5) 0.053(4) 0.001(3) 0.040(4) 0.003(5)
C21B 0.142(8) 0.105(7) 0.076(6) -0.003(5) 0.046(6) -0.005(6)
C22B 0.148(9) 0.117(8) 0.060(5) -0.001(5) 0.048(6) -0.011(7)
N23B 0.154(8) 0.086(5) 0.056(4) -0.004(4) 0.040(5) -0.004(6)
C24B 0.128(8) 0.081(6) 0.053(5) -0.002(4) 0.041(5) 0.001(6)
C25B 0.131(9) 0.093(7) 0.047(4) 0.008(4) 0.033(5) 0.003(7)
N26B 0.119(7) 0.081(5) 0.058(4) 0.009(3) 0.034(4) 0.013(5)
C27B 0.111(8) 0.101(7) 0.071(5) 0.007(5) 0.033(6) 0.005(7)
C28B 0.134(9) 0.126(8) 0.094(7) -0.009(6) 0.034(6) 0.009(7)
C29B 0.156(10) 0.128(9) 0.093(7) -0.021(6) 0.031(7) 0.000(8)
C30B 0.138(9) 0.115(7) 0.075(6) -0.003(6) 0.031(6) -0.002(7)
C31B 0.120(9) 0.108(8) 0.085(6) 0.012(6) 0.042(6) 0.027(7)
N32B 0.171(8) 0.089(5) 0.057(4) 0.006(4) 0.045(5) 0.010(6)
C33B 0.119(9) 0.107(8) 0.075(6) 0.037(6) 0.036(6) 0.029(7)
C34B 0.159(10) 0.118(8) 0.085(7) 0.021(6) 0.049(7) 0.018(8)
C35B 0.132(9) 0.154(10) 0.111(8) 0.031(7) 0.041(7) 0.031(8)
C36B 0.145(10) 0.120(8) 0.094(7) 0.008(6) 0.042(7) 0.025(7)
C37B 0.139(9) 0.105(8) 0.062(5) 0.026(5) 0.040(6) 0.017(7)
N38B 0.140(7) 0.085(5) 0.057(4) 0.010(4) 0.031(5) 0.007(5)
C39B 0.154(9) 0.109(7) 0.069(6) 0.001(5) 0.027(6) -0.014(7)
C40B 0.182(11) 0.121(8) 0.069(6) -0.010(6) 0.038(6) -0.015(8)
C41B 0.177(11) 0.091(7) 0.098(7) 0.007(6) 0.065(8) 0.021(8)
C42B 0.173(10) 0.087(7) 0.076(6) 0.007(5) 0.046(6) 0.017(7)
B1 0.192(16) 0.212(15) 0.117(11) 0.031(11) -0.038(11) -0.089(14)
F11 0.335(13) 0.317(13) 0.308(13) -0.010(11) 0.029(11) 0.093(11)
F12 0.296(12) 0.402(14) 0.327(12) 0.124(12) 0.103(10) -0.021(10)
F13 0.271(12) 0.495(16) 0.232(10) 0.032(11) 0.073(9) 0.038(11)
F14 0.208(8) 0.252(8) 0.209(8) 0.006(7) 0.030(6) -0.008(7)
B2 0.179(13) 0.128(11) 0.102(9) 0.002(9) 0.080(9) 0.005(10)
F21 0.249(8) 0.183(6) 0.164(6) 0.031(5) 0.090(6) 0.043(6)
F22 0.243(8) 0.204(7) 0.206(7) -0.103(6) 0.090(6) -0.054(6)
F23 0.371(10) 0.117(5) 0.228(7) 0.023(5) 0.210(8) 0.027(5)
F24 0.232(7) 0.114(4) 0.143(4) -0.033(4) 0.106(5) 0.004(4)
O4W 0.338(14) 0.360(15) 0.476(18) -0.016(15) 0.127(13) -0.015(13)
O5W 0.428(18) 0.231(13) 0.262(14) 0.000 0.132(13) 0.000

loop_
_atom_type_symbol
_atom_type_description
_atom_type_scat_dispersion_real
_atom_type_scat_dispersion_imag
_atom_type_scat_source
C C 0.0181 0.0091 'International Tables Vol C Tables 4.2.6.8 and 6.1.1.4'
H H 0.0000 0.0000 'International Tables Vol C Tables 4.2.6.8 and 6.1.1.4'
N N 0.0311 0.0180 'International Tables Vol C Tables 4.2.6.8 and 6.1.1.4'
Fe Fe -1.1336 3.1974 'International Tables Vol C Tables 4.2.6.8 and 6.1.1.4'
B B 0.0090 0.0039 'International Tables Vol C Tables 4.2.6.8 and 6.1.1.4'
O O 0.0492 0.0322 'International Tables Vol C Tables 4.2.6.8 and 6.1.1.4'
F F 0.0727 0.0534 'International Tables Vol C Tables 4.2.6.8 and 6.1.1.4'

loop_
_geom_angle_atom_site_label_1
_geom_angle_atom_site_label_2
_geom_angle_atom_site_label_3
_geom_angle
N32B Fe1 N8A 169.8(3)
N32B Fe1 N1A 93.9(3)
N8A Fe1 N1A 80.5(3)
N32B Fe1 N38B 80.4(4)
N8A Fe1 N38B 91.3(3)
N1A Fe1 N38B 92.6(3)
N32B Fe1 N14A 107.0(4)
N8A Fe1 N14A 79.1(4)
N1A Fe1 N14A 159.0(4)
N38B Fe1 N14A 92.7(3)
N32B Fe1 N26B 80.7(4)
N8A Fe1 N26B 107.7(3)
N1A Fe1 N26B 90.0(3)
N38B Fe1 N26B 161.0(4)
N14A Fe1 N26B 91.6(3)
F1 Fe2 F2 174.7(2)
F1 Fe2 O1W 89.4(3)
F2 Fe2 O1W 85.3(3)
F1 Fe2 N1B 87.6(2)
F2 Fe2 N1B 91.3(2)
O1W Fe2 N1B 73.2(3)
F1 Fe2 N8B 91.2(2)
F2 Fe2 N8B 93.4(2)
O1W Fe2 N8B 145.1(4)
N1B Fe2 N8B 72.0(4)
F1 Fe2 N14B 92.7(2)
F2 Fe2 N14B 91.3(2)
O1W Fe2 N14B 144.2(3)
N1B Fe2 N14B 142.6(3)
N8B Fe2 N14B 70.6(3)
F1 Fe2 N20B 87.2(2)
F2 Fe2 N20B 91.0(2)
O1W Fe2 N20B 75.6(3)
N1B Fe2 N20B 148.4(3)
N8B Fe2 N20B 139.3(4)
N14B Fe2 N20B 68.9(3)
C2A N1A C6A 118.9(8)
C2A N1A Fe1 127.2(8)
C6A N1A Fe1 113.8(6)
N1A C2A C3A 120.9(10)
N1A C2A H2A 119.6
C3A C2A H2A 119.6
C4A C3A C2A 120.8(10)
C4A C3A H3A 119.6
C2A C3A H3A 119.6
C3A C4A C5A 120.3(10)
C3A C4A H4A 119.8
C5A C4A H4A 119.8
C4A C5A C6A 117.0(10)
C4A C5A H5A 121.5
C6A C5A H5A 121.5
N1A C6A C5A 122.1(9)
N1A C6A C7A 111.6(9)
C5A C6A C7A 126.1(11)
N8A C7A C12A 124.5(8)
N8A C7A C6A 113.5(9)
C12A C7A C6A 121.9(10)
C7A N8A C9A 118.7(9)
C7A N8A Fe1 119.0(6)
C9A N8A Fe1 121.0(7)
N8A C9A C13A 113.0(10)
N8A C9A C10A 121.2(10)
C13A C9A C10A 125.7(10)
C9A C10A C11A 121.6(10)
C9A C10A H10A 119.2
C11A C10A H10A 119.2
C12A C11A C10A 115.3(10)
C12A C11A H11A 122.4
C10A C11A H11A 122.4
C7A C12A C11A 118.7(10)
C7A C12A H12A 120.7
C11A C12A H12A 120.7
N14A C13A C18A 122.2(10)
N14A C13A C9A 113.6(9)
C18A C13A C9A 124.1(10)
C15A N14A C13A 117.0(8)
C15A N14A Fe1 130.6(8)
C13A N14A Fe1 112.4(6)
N14A C15A C16A 125.4(11)
N14A C15A C19A 123.0(9)
C16A C15A C19A 111.4(11)
C17A C16A C15A 116.2(10)
C17A C16A H16A 121.9
C15A C16A H16A 121.9
C16A C17A C18A 120.8(9)
C16A C17A H17A 119.6
C18A C17A H17A 119.6
C17A C18A C13A 118.4(10)
C17A C18A H18A 120.8
C13A C18A H18A 120.8
C24A C19A N20A 113.1(13)
C24A C19A C15A 132.1(12)
N20A C19A C15A 114.6(11)
C21A N20A C19A 117.7(11)
C22A C21A N20A 126.2(15)
C22A C21A H21A 116.9
N20A C21A H21A 116.9
N23A C22A C21A 119.0(16)
N23A C22A H22A 120.5
C21A C22A H22A 120.5
C22A N23A C24A 118.5(13)
N23A C24A C19A 125.5(13)
N23A C24A C25A 114.7(13)
C19A C24A C25A 119.7(13)
N26A C25A C30A 121.5(12)
N26A C25A C24A 116.7(11)
C30A C25A C24A 121.8(14)
C25A N26A C27A 116.9(10)
N26A C27A C28A 121.5(12)
N26A C27A C31A 116.8(11)
C28A C27A C31A 121.4(12)
C29A C28A C27A 122.8(13)
C29A C28A H28A 118.6
C27A C28A H28A 118.6
C28A C29A C30A 116.2(12)
C28A C29A H29A 121.9
C30A C29A H29A 121.9
C29A C30A C25A 120.9(13)
C29A C30A H30A 119.6
C25A C30A H30A 119.6
C36A C31A N32A 118.2(13)
C36A C31A C27A 123.3(13)
N32A C31A C27A 118.4(11)
C33A N32A C31A 119.6(12)
N32A C33A C34A 127.4(15)
N32A C33A C37A 115.5(15)
C34A C33A C37A 116.9(16)
C33A C34A C35A 113.3(14)
C33A C34A H34A 123.4
C35A C34A H34A 123.4
C36A C35A C34A 118.2(12)
C36A C35A H35A 120.9
C34A C35A H35A 120.9
C31A C36A C35A 123.1(13)
C31A C36A H36A 118.5
C35A C36A H36A 118.5
N38A C37A C42A 130.2(16)
N38A C37A C33A 112.9(16)
C42A C37A C33A 116.8(16)
C37A N38A C39A 116.8(19)
N38A C39A C40A 117(2)
N38A C39A H39A 121.6
C40A C39A H39A 121.6
C41A C40A C39A 123(2)
C41A C40A H40A 118.7
C39A C40A H40A 118.7
C40A C41A C42A 116(2)
C40A C41A H41A 122.0
C42A C41A H41A 122.0
C37A C42A C41A 116.9(16)
C37A C42A H42A 121.5
C41A C42A H42A 121.5
C2B N1B C6B 119.5(10)
C2B N1B Fe2 123.1(7)
C6B N1B Fe2 116.9(8)
N1B C2B C3B 124.1(12)
N1B C2B H2B 117.9
C3B C2B H2B 117.9
C2B C3B C4B 118.8(13)
C2B C3B H3B 120.6
C4B C3B H3B 120.6
C3B C4B C5B 119.5(13)
C3B C4B H4B 120.2
C5B C4B H4B 120.2
C6B C5B C4B 119.2(11)
C6B C5B H5B 120.4
C4B C5B H5B 120.4
C5B C6B N1B 118.5(11)
C5B C6B C7B 126.9(11)
N1B C6B C7B 114.5(9)
N8B C7B C12B 124.6(11)
N8B C7B C6B 116.7(9)
C12B C7B C6B 118.6(11)
C7B N8B C9B 123.5(9)
C7B N8B Fe2 118.9(8)
C9B N8B Fe2 117.5(7)
N8B C9B C13B 119.6(10)
N8B C9B C10B 118.0(10)
C13B C9B C10B 122.1(12)
C9B C10B C11B 113.6(11)
C9B C10B H10B 123.2
C11B C10B H10B 123.2
C12B C11B C10B 126.7(11)
C12B C11B H11B 116.7
C10B C11B H11B 116.7
C11B C12B C7B 113.4(11)
C11B C12B H12B 123.3
C7B C12B H12B 123.3
C18B C13B N14B 121.6(9)
C18B C13B C9B 125.5(10)
N14B C13B C9B 112.8(10)
C13B N14B C15B 119.3(8)
C13B N14B Fe2 119.2(7)
C15B N14B Fe2 121.5(7)
N14B C15B C16B 120.3(9)
N14B C15B C19B 114.4(10)
C16B C15B C19B 125.3(10)
C15B C16B C17B 120.2(9)
C15B C16B H16B 119.9
C17B C16B H16B 119.9
C18B C17B C16B 116.6(10)
C18B C17B H17B 121.7
C16B C17B H17B 121.7
C13B C18B C17B 122.0(10)
C13B C18B H18B 119.0
C17B C18B H18B 119.0
N20B C19B C24B 120.3(9)
N20B C19B C15B 113.4(9)
C24B C19B C15B 126.2(10)
C19B N20B C21B 119.0(8)
C19B N20B Fe2 121.7(6)
C21B N20B Fe2 119.0(7)
N20B C21B C22B 119.7(10)
N20B C21B H21B 120.1
C22B C21B H21B 120.1
N23B C22B C21B 122.4(10)
N23B C22B H22B 118.8
C21B C22B H22B 118.8
C22B N23B C24B 118.5(9)
N23B C24B C19B 120.1(10)
N23B C24B C25B 111.8(8)
C19B C24B C25B 128.0(9)
N26B C25B C30B 122.1(10)
N26B C25B C24B 121.9(9)
C30B C25B C24B 115.8(10)
C25B N26B C27B 119.5(9)
C25B N26B Fe1 129.4(7)
C27B N26B Fe1 111.1(6)
N26B C27B C28B 121.6(9)
N26B C27B C31B 116.9(10)
C28B C27B C31B 121.5(11)
C29B C28B C27B 116.6(11)
C29B C28B H28B 121.7
C27B C28B H28B 121.7
C30B C29B C28B 122.9(11)
C30B C29B H29B 118.6
C28B C29B H29B 118.6
C29B C30B C25B 117.3(10)
C29B C30B H30B 121.3
C25B C30B H30B 121.3
C36B C31B N32B 121.8(10)
C36B C31B C27B 128.5(12)
N32B C31B C27B 109.5(10)
C33B N32B C31B 116.7(9)
C33B N32B Fe1 121.2(8)
C31B N32B Fe1 121.6(7)
C34B C33B N32B 123.7(11)
C34B C33B C37B 124.8(12)
N32B C33B C37B 111.6(10)
C33B C34B C35B 118.4(11)
C33B C34B H34B 120.8
C35B C34B H34B 120.8
C36B C35B C34B 119.0(11)
C36B C35B H35B 120.5
C34B C35B H35B 120.5
C31B C36B C35B 120.3(11)
C31B C36B H36B 119.8
C35B C36B H36B 119.8
N38B C37B C42B 124.6(10)
N38B C37B C33B 112.1(10)
C42B C37B C33B 123.3(12)
C39B N38B C37B 119.0(9)
C39B N38B Fe1 126.5(8)
C37B N38B Fe1 114.4(7)
N38B C39B C40B 119.1(10)
N38B C39B H39B 120.4
C40B C39B H39B 120.4
C41B C40B C39B 119.5(11)
C41B C40B H40B 120.3
C39B C40B H40B 120.3
C42B C41B C40B 121.8(11)
C42B C41B H41B 119.1
C40B C41B H41B 119.1
C41B C42B C37B 116.0(11)
C41B C42B H42B 122.0
C37B C42B H42B 122.0
F14 B1 F12 116.5(13)
F14 B1 F13 118.0(13)
F12 B1 F13 121.4(14)
F14 B1 F11 99.1(14)
F12 B1 F11 99.2(14)
F13 B1 F11 91.9(12)
F24 B2 F23 114.8(14)
F24 B2 F21 109.9(12)
F23 B2 F21 109.5(14)
F24 B2 F22 112.1(14)
F23 B2 F22 107.8(12)
F21 B2 F22 101.8(13)

loop_
_geom_bond_atom_site_label_1
_geom_bond_atom_site_label_2
_geom_bond_distance
Fe1 N32B 1.828(9)
Fe1 N8A 1.837(8)
Fe1 N1A 2.016(7)
Fe1 N38B 2.019(7)
Fe1 N14A 2.046(6)
Fe1 N26B 2.059(7)
Fe2 F1 1.861(4)
Fe2 F2 1.869(4)
Fe2 O1W 2.033(8)
Fe2 N1B 2.226(8)
Fe2 N8B 2.234(7)
Fe2 N14B 2.262(7)
Fe2 N20B 2.304(7)
N1A C2A 1.328(9)
N1A C6A 1.333(10)
C2A C3A 1.396(11)
C2A H2A 0.9300
C3A C4A 1.322(12)
C3A H3A 0.9300
C4A C5A 1.374(12)
C4A H4A 0.9300
C5A C6A 1.421(12)
C5A H5A 0.9300
C6A C7A 1.473(12)
C7A N8A 1.321(11)
C7A C12A 1.414(12)
N8A C9A 1.334(10)
C9A C13A 1.402(11)
C9A C10A 1.409(12)
C10A C11A 1.418(12)
C10A H10A 0.9300
C11A C12A 1.414(13)
C11A H11A 0.9300
C12A H12A 0.9300
C13A N14A 1.361(9)
C13A C18A 1.397(11)
N14A C15A 1.272(11)
C15A C16A 1.439(12)
C15A C19A 1.468(13)
C16A C17A 1.347(11)
C16A H16A 0.9300
C17A C18A 1.368(11)
C17A H17A 0.9300
C18A H18A 0.9300
C19A C24A 1.406(14)
C19A N20A 1.409(12)
N20A C21A 1.363(13)
C21A C22A 1.312(15)
C21A H21A 0.9300
C22A N23A 1.311(15)
C22A H22A 0.9300
N23A C24A 1.355(13)
C24A C25A 1.544(15)
C25A N26A 1.333(12)
C25A C30A 1.424(14)
N26A C27A 1.366(12)
C27A C28A 1.368(13)
C27A C31A 1.429(14)
C28A C29A 1.353(13)
C28A H28A 0.9300
C29A C30A 1.357(15)
C29A H29A 0.9300
C30A H30A 0.9300
C31A C36A 1.351(13)
C31A N32A 1.363(12)
N32A C33A 1.293(14)
C33A C34A 1.377(15)
C33A C37A 1.540(18)
C34A C35A 1.446(15)
C34A H34A 0.9300
C35A C36A 1.380(15)
C35A H35A 0.9300
C36A H36A 0.9300
C37A N38A 1.263(16)
C37A C42A 1.337(15)
N38A C39A 1.31(2)
C39A C40A 1.51(2)
C39A H39A 0.9300
C40A C41A 1.28(2)
C40A H40A 0.9300
C41A C42A 1.398(19)
C41A H41A 0.9300
C42A H42A 0.9300
N1B C2B 1.310(12)
N1B C6B 1.392(11)
C2B C3B 1.350(14)
C2B H2B 0.9300
C3B C4B 1.354(15)
C3B H3B 0.9300
C4B C5B 1.404(14)
C4B H4B 0.9300
C5B C6B 1.388(12)
C5B H5B 0.9300
C6B C7B 1.445(12)
C7B N8B 1.310(11)
C7B C12B 1.379(12)
N8B C9B 1.323(10)
C9B C13B 1.420(13)
C9B C10B 1.439(12)
C10B C11B 1.449(13)
C10B H10B 0.9300
C11B C12B 1.312(12)
C11B H11B 0.9300
C12B H12B 0.9300
C13B C18B 1.332(11)
C13B N14B 1.350(10)
N14B C15B 1.358(10)
C15B C16B 1.360(11)
C15B C19B 1.492(12)
C16B C17B 1.421(12)
C16B H16B 0.9300
C17B C18B 1.360(12)
C17B H17B 0.9300
C18B H18B 0.9300
C19B N20B 1.328(9)
C19B C24B 1.425(11)
N20B C21B 1.350(10)
C21B C22B 1.386(12)
C21B H21B 0.9300
C22B N23B 1.324(10)
C22B H22B 0.9300
N23B C24B 1.333(10)
C24B C25B 1.454(11)
C25B N26B 1.315(10)
C25B C30B 1.407(11)
N26B C27B 1.350(10)
C27B C28B 1.414(12)
C27B C31B 1.444(12)
C28B C29B 1.355(12)
C28B H28B 0.9300
C29B C30B 1.353(12)
C29B H29B 0.9300
C30B H30B 0.9300
C31B C36B 1.359(12)
C31B N32B 1.393(11)
N32B C33B 1.364(11)
C33B C34B 1.345(12)
C33B C37B 1.473(13)
C34B C35B 1.424(13)
C34B H34B 0.9300
C35B C36B 1.359(13)
C35B H35B 0.9300
C36B H36B 0.9300
C37B N38B 1.360(10)
C37B C42B 1.408(12)
N38B C39B 1.322(10)
C39B C40B 1.464(12)
C39B H39B 0.9300
C40B C41B 1.361(12)
C40B H40B 0.9300
C41B C42B 1.359(12)
C41B H41B 0.9300
C42B H42B 0.9300
B1 F14 1.298(9)
B1 F12 1.311(9)
B1 F13 1.323(9)
B1 F11 1.332(10)
B2 F24 1.289(15)
B2 F23 1.319(14)
B2 F21 1.348(15)
B2 F22 1.369(16)

loop_
_geom_torsion_atom_site_label_1
_geom_torsion_atom_site_label_2
_geom_torsion_atom_site_label_3
_geom_torsion_atom_site_label_4
_geom_torsion
N32B Fe1 N1A C2A -19.0(7)
N8A Fe1 N1A C2A 169.6(7)
N38B Fe1 N1A C2A -99.5(7)
N14A Fe1 N1A C2A 156.0(7)
N26B Fe1 N1A C2A 61.7(7)
N32B Fe1 N1A C6A 163.5(7)
N8A Fe1 N1A C6A -8.0(6)
N38B Fe1 N1A C6A 82.9(7)
N14A Fe1 N1A C6A -21.6(11)
N26B Fe1 N1A C6A -115.9(7)
C6A N1A C2A C3A -0.9(13)
Fe1 N1A C2A C3A -178.3(6)
N1A C2A C3A C4A 0.1(15)
C2A C3A C4A C5A 0.6(17)
C3A C4A C5A C6A -0.4(16)
C2A N1A C6A C5A 1.0(13)
Fe1 N1A C6A C5A 178.8(7)
C2A N1A C6A C7A -174.5(7)
Fe1 N1A C6A C7A 3.3(9)
C4A C5A C6A N1A -0.4(14)
C4A C5A C6A C7A 174.4(9)
N1A C6A C7A N8A 5.6(11)
C5A C6A C7A N8A -169.7(8)
N1A C6A C7A C12A -174.6(8)
C5A C6A C7A C12A 10.1(14)
C12A C7A N8A C9A 0.5(12)
C6A C7A N8A C9A -179.8(7)
C12A C7A N8A Fe1 167.1(7)
C6A C7A N8A Fe1 -13.2(9)
N32B Fe1 N8A C7A -45.5(18)
N1A Fe1 N8A C7A 11.8(6)
N38B Fe1 N8A C7A -80.6(6)
N14A Fe1 N8A C7A -173.2(6)
N26B Fe1 N8A C7A 98.7(6)
N32B Fe1 N8A C9A 120.8(15)
N1A Fe1 N8A C9A 178.0(6)
N38B Fe1 N8A C9A 85.7(6)
N14A Fe1 N8A C9A -6.9(6)
N26B Fe1 N8A C9A -95.0(6)
C7A N8A C9A C13A 177.7(7)
Fe1 N8A C9A C13A 11.4(9)
C7A N8A C9A C10A -1.7(11)
Fe1 N8A C9A C10A -168.0(6)
N8A C9A C10A C11A 2.2(13)
C13A C9A C10A C11A -177.1(8)
C9A C10A C11A C12A -1.4(13)
N8A C7A C12A C11A 0.2(14)
C6A C7A C12A C11A -179.5(8)
C10A C11A C12A C7A 0.3(13)
N8A C9A C13A N14A -9.8(10)
C10A C9A C13A N14A 169.5(8)
N8A C9A C13A C18A 168.2(7)
C10A C9A C13A C18A -12.5(13)
C18A C13A N14A C15A 4.0(11)
C9A C13A N14A C15A -178.0(7)
C18A C13A N14A Fe1 -173.4(6)
C9A C13A N14A Fe1 4.6(8)
N32B Fe1 N14A C15A 12.4(8)
N8A Fe1 N14A C15A -176.0(8)
N1A Fe1 N14A C15A -162.3(8)
N38B Fe1 N14A C15A 93.2(8)
N26B Fe1 N14A C15A -68.3(8)
N32B Fe1 N14A C13A -170.7(6)
N8A Fe1 N14A C13A 0.8(5)
N1A Fe1 N14A C13A 14.5(11)
N38B Fe1 N14A C13A -90.0(6)
N26B Fe1 N14A C13A 108.5(6)
C13A N14A C15A C16A -1.1(12)
Fe1 N14A C15A C16A 175.6(6)
C13A N14A C15A C19A -174.6(8)
Fe1 N14A C15A C19A 2.1(13)
N14A C15A C16A C17A -2.2(13)
C19A C15A C16A C17A 171.9(9)
C15A C16A C17A C18A 2.8(13)
C16A C17A C18A C13A -0.2(13)
N14A C13A C18A C17A -3.4(12)
C9A C13A C18A C17A 178.8(8)
N14A C15A C19A C24A -94.2(12)
C16A C15A C19A C24A 91.5(12)
N14A C15A C19A N20A 91.5(11)
C16A C15A C19A N20A -82.8(9)
C24A C19A N20A C21A 1.5(12)
C15A C19A N20A C21A 176.9(9)
C19A N20A C21A C22A -0.9(18)
N20A C21A C22A N23A 2(2)
C21A C22A N23A C24A -2.7(19)
C22A N23A C24A C19A 3.7(17)
C22A N23A C24A C25A -179.3(10)
N20A C19A C24A N23A -3.0(14)
C15A C19A C24A N23A -177.4(10)
N20A C19A C24A C25A -179.8(7)
C15A C19A C24A C25A 5.8(15)
N23A C24A C25A N26A 170.5(9)
C19A C24A C25A N26A -12.4(13)
N23A C24A C25A C30A -11.2(13)
C19A C24A C25A C30A 166.0(9)
C30A C25A N26A C27A 1.9(14)
C24A C25A N26A C27A -179.7(7)
C25A N26A C27A C28A -4.2(13)
C25A N26A C27A C31A -177.9(8)
N26A C27A C28A C29A 4.8(16)
C31A C27A C28A C29A 178.2(10)
C27A C28A C29A C30A -2.7(17)
C28A C29A C30A C25A 0.4(17)
N26A C25A C30A C29A 0.0(16)
C24A C25A C30A C29A -178.3(10)
N26A C27A C31A C36A -6.8(14)
C28A C27A C31A C36A 179.6(9)
N26A C27A C31A N32A 173.6(8)
C28A C27A C31A N32A -0.1(13)
C36A C31A N32A C33A 3.0(15)
C27A C31A N32A C33A -177.3(10)
C31A N32A C33A C34A -3(2)
C31A N32A C33A C37A -179.2(9)
N32A C33A C34A C35A 1(2)
C37A C33A C34A C35A 177.5(11)
C33A C34A C35A C36A 0.2(18)
N32A C31A C36A C35A -2.0(16)
C27A C31A C36A C35A 178.4(10)
C34A C35A C36A C31A 0.4(18)
N32A C33A C37A N38A 168.7(15)
C34A C33A C37A N38A -8(2)
N32A C33A C37A C42A -10.1(19)
C34A C33A C37A C42A 173.1(13)
C42A C37A N38A C39A -1(4)
C33A C37A N38A C39A -179.9(19)
C37A N38A C39A C40A -3(4)
N38A C39A C40A C41A 10(4)
C39A C40A C41A C42A -10(4)
N38A C37A C42A C41A 1(3)
C33A C37A C42A C41A 179.1(14)
C40A C41A C42A C37A 5(3)
F1 Fe2 N1B C2B -86.9(8)
F2 Fe2 N1B C2B 87.8(8)
O1W Fe2 N1B C2B 3.1(8)
N8B Fe2 N1B C2B -179.0(8)
N14B Fe2 N1B C2B -178.3(7)
N20B Fe2 N1B C2B -6.2(10)
F1 Fe2 N1B C6B 85.3(6)
F2 Fe2 N1B C6B -99.9(6)
O1W Fe2 N1B C6B 175.4(6)
N8B Fe2 N1B C6B -6.8(5)
N14B Fe2 N1B C6B -6.1(8)
N20B Fe2 N1B C6B 166.1(5)
C6B N1B C2B C3B -1.5(16)
Fe2 N1B C2B C3B 170.5(9)
N1B C2B C3B C4B -1.7(19)
C2B C3B C4B C5B 6.4(19)
C3B C4B C5B C6B -8.0(18)
C4B C5B C6B N1B 4.7(14)
C4B C5B C6B C7B -179.4(10)
C2B N1B C6B C5B -0.1(13)
Fe2 N1B C6B C5B -172.6(6)
C2B N1B C6B C7B -176.5(8)
Fe2 N1B C6B C7B 11.0(9)
C5B C6B C7B N8B 174.3(8)
N1B C6B C7B N8B -9.7(11)
C5B C6B C7B C12B -1.4(14)
N1B C6B C7B C12B 174.6(8)
C12B C7B N8B C9B -3.7(14)
C6B C7B N8B C9B -179.0(8)
C12B C7B N8B Fe2 179.2(7)
C6B C7B N8B Fe2 3.9(10)
F1 Fe2 N8B C7B -85.7(6)
F2 Fe2 N8B C7B 91.7(6)
O1W Fe2 N8B C7B 5.0(9)
N1B Fe2 N8B C7B 1.4(6)
N14B Fe2 N8B C7B -178.1(6)
N20B Fe2 N8B C7B -172.8(5)
F1 Fe2 N8B C9B 97.1(6)
F2 Fe2 N8B C9B -85.5(6)
O1W Fe2 N8B C9B -172.2(7)
N1B Fe2 N8B C9B -175.8(7)
N14B Fe2 N8B C9B 4.6(6)
N20B Fe2 N8B C9B 10.0(8)
C7B N8B C9B C13B 177.9(7)
Fe2 N8B C9B C13B -5.0(11)
C7B N8B C9B C10B 4.8(13)
Fe2 N8B C9B C10B -178.1(6)
N8B C9B C10B C11B -5.0(13)
C13B C9B C10B C11B -177.9(8)
C9B C10B C11B C12B 4.9(17)
C10B C11B C12B C7B -3.7(17)
N8B C7B C12B C11B 2.9(15)
C6B C7B C12B C11B 178.1(9)
N8B C9B C13B C18B -175.9(9)
C10B C9B C13B C18B -3.1(14)
N8B C9B C13B N14B 1.3(12)
C10B C9B C13B N14B 174.2(7)
C18B C13B N14B C15B 0.7(12)
C9B C13B N14B C15B -176.7(7)
C18B C13B N14B Fe2 -179.6(7)
C9B C13B N14B Fe2 3.0(9)
F1 Fe2 N14B C13B -94.4(5)
F2 Fe2 N14B C13B 89.1(5)
O1W Fe2 N14B C13B 172.9(6)
N1B Fe2 N14B C13B -4.7(7)
N8B Fe2 N14B C13B -4.1(5)
N20B Fe2 N14B C13B 179.7(6)
F1 Fe2 N14B C15B 85.3(5)
F2 Fe2 N14B C15B -91.2(5)
O1W Fe2 N14B C15B -7.4(8)
N1B Fe2 N14B C15B 175.0(5)
N8B Fe2 N14B C15B 175.6(6)
N20B Fe2 N14B C15B -0.6(5)
C13B N14B C15B C16B -1.8(11)
Fe2 N14B C15B C16B 178.5(6)
C13B N14B C15B C19B 179.2(6)
Fe2 N14B C15B C19B -0.5(8)
N14B C15B C16B C17B 2.5(12)
C19B C15B C16B C17B -178.5(8)
C15B C16B C17B C18B -2.1(13)
N14B C13B C18B C17B -0.3(14)
C9B C13B C18B C17B 176.7(8)
C16B C17B C18B C13B 1.0(14)
N14B C15B C19B N20B 2.2(10)
C16B C15B C19B N20B -176.9(8)
N14B C15B C19B C24B -175.7(7)
C16B C15B C19B C24B 5.3(13)
C24B C19B N20B C21B 1.3(11)
C15B C19B N20B C21B -176.7(6)
C24B C19B N20B Fe2 175.1(5)
C15B C19B N20B Fe2 -2.9(9)
F1 Fe2 N20B C19B -92.0(6)
F2 Fe2 N20B C19B 93.0(6)
O1W Fe2 N20B C19B 177.9(7)
N1B Fe2 N20B C19B -172.9(6)
N8B Fe2 N20B C19B -3.4(8)
N14B Fe2 N20B C19B 2.0(6)
F1 Fe2 N20B C21B 81.8(6)
F2 Fe2 N20B C21B -93.2(6)
O1W Fe2 N20B C21B -8.3(6)
N1B Fe2 N20B C21B 0.9(8)
N8B Fe2 N20B C21B 170.4(5)
N14B Fe2 N20B C21B 175.8(6)
C19B N20B C21B C22B -1.6(11)
Fe2 N20B C21B C22B -175.6(6)
N20B C21B C22B N23B 0.5(13)
C21B C22B N23B C24B 0.8(13)
C22B N23B C24B C19B -1.1(11)
C22B N23B C24B C25B -177.4(8)
N20B C19B C24B N23B 0.1(11)
C15B C19B C24B N23B 177.8(7)
N20B C19B C24B C25B 175.7(8)
C15B C19B C24B C25B -6.6(13)
N23B C24B C25B N26B -73.7(9)
C19B C24B C25B N26B 110.4(9)
N23B C24B C25B C30B 100.9(8)
C19B C24B C25B C30B -75.0(10)
C30B C25B N26B C27B 0.4(11)
C24B C25B N26B C27B 174.6(7)
C30B C25B N26B Fe1 -179.3(6)
C24B C25B N26B Fe1 -5.2(10)
N32B Fe1 N26B C25B -175.7(7)
N8A Fe1 N26B C25B 10.3(7)
N1A Fe1 N26B C25B 90.4(7)
N38B Fe1 N26B C25B -171.8(7)
N14A Fe1 N26B C25B -68.7(7)
N32B Fe1 N26B C27B 4.5(5)
N8A Fe1 N26B C27B -169.4(5)
N1A Fe1 N26B C27B -89.4(6)
N38B Fe1 N26B C27B 8.4(10)
N14A Fe1 N26B C27B 111.5(6)
C25B N26B C27B C28B -1.7(12)
Fe1 N26B C27B C28B 178.1(6)
C25B N26B C27B C31B 176.6(7)
Fe1 N26B C27B C31B -3.6(9)
N26B C27B C28B C29B 1.2(13)
C31B C27B C28B C29B -177.1(9)
C27B C28B C29B C30B 0.8(16)
C28B C29B C30B C25B -2.0(15)
N26B C25B C30B C29B 1.4(13)
C24B C25B C30B C29B -173.1(8)
N26B C27B C31B C36B 175.2(9)
C28B C27B C31B C36B -6.5(15)
N26B C27B C31B N32B 0.1(11)
C28B C27B C31B N32B 178.4(8)
C36B C31B N32B C33B 0.2(12)
C27B C31B N32B C33B 175.8(7)
C36B C31B N32B Fe1 -171.2(7)
C27B C31B N32B Fe1 4.3(10)
N8A Fe1 N32B C33B -30.5(18)
N1A Fe1 N32B C33B -86.7(6)
N38B Fe1 N32B C33B 5.2(6)
N14A Fe1 N32B C33B 95.1(6)
N26B Fe1 N32B C33B -176.1(6)
N8A Fe1 N32B C31B 140.6(15)
N1A Fe1 N32B C31B 84.3(7)
N38B Fe1 N32B C31B 176.3(7)
N14A Fe1 N32B C31B -93.8(6)
N26B Fe1 N32B C31B -5.0(6)
C31B N32B C33B C34B 2.5(12)
Fe1 N32B C33B C34B 174.0(7)
C31B N32B C33B C37B -176.7(7)
Fe1 N32B C33B C37B -5.2(9)
N32B C33B C34B C35B -1.8(14)
C37B C33B C34B C35B 177.3(8)
C33B C34B C35B C36B -1.7(14)
N32B C31B C36B C35B -3.6(15)
C27B C31B C36B C35B -178.2(9)
C34B C35B C36B C31B 4.3(15)
C34B C33B C37B N38B -177.9(8)
N32B C33B C37B N38B 1.3(10)
C34B C33B C37B C42B 3.3(13)
N32B C33B C37B C42B -177.5(7)
C42B C37B N38B C39B -0.8(12)
C33B C37B N38B C39B -179.6(7)
C42B C37B N38B Fe1 -178.7(6)
C33B C37B N38B Fe1 2.5(8)
N32B Fe1 N38B C39B 178.1(7)
N8A Fe1 N38B C39B -7.8(7)
N1A Fe1 N38B C39B -88.4(7)
N14A Fe1 N38B C39B 71.3(7)
N26B Fe1 N38B C39B 174.2(7)
N32B Fe1 N38B C37B -4.1(6)
N8A Fe1 N38B C37B 170.0(6)
N1A Fe1 N38B C37B 89.4(6)
N14A Fe1 N38B C37B -110.9(6)
N26B Fe1 N38B C37B -8.0(11)
C37B N38B C39B C40B -0.3(12)
Fe1 N38B C39B C40B 177.4(6)
N38B C39B C40B C41B 1.0(13)
C39B C40B C41B C42B -0.7(15)
C40B C41B C42B C37B -0.3(14)
N38B C37B C42B C41B 1.1(13)
C33B C37B C42B C41B 179.7(8)
